data_4020866
loop_
_publ_author_name
'War\^o Nakanishi'
'Satoko Hayashi'
'Norio Itoh'

_publ_section_title
;
 Extended Hypervalent 5c-6e Interactions:
 Linear Alignment of Five C-Se---O---Se-C Atoms in Anthraquinone
 and 9-Methoxyanthracene Bearing Arylselanyl Groups
 at the 1,8-Positions
;
_journal_name_full 'Journal of Organic Chemistry'
_journal_page_first 1676
_journal_page_last 1684
_journal_paper_doi 10.1021/jo035393+
_journal_volume 69
_journal_year 2004
_chemical_formula_moiety 'C26 H18 Se2 '
_chemical_formula_sum 'C26 H18 Se2'
_chemical_formula_weight 488.35
_space_group_IT_number 2
_symmetry_cell_setting triclinic
_symmetry_Int_Tables_number 2
_symmetry_space_group_name_Hall '-P 1'
_symmetry_space_group_name_H-M 'P -1'
_cell_angle_alpha 113.59(2)
_cell_angle_beta 95.42(2)
_cell_angle_gamma 109.39(2)
_cell_formula_units_Z 2
_cell_length_a 10.598(3)
_cell_length_b 11.575(3)
_cell_length_c 9.947(3)
_cell_measurement_temperature 292.2
_cell_volume 1017.6(6)
_diffrn_ambient_temperature 292.2
_exptl_crystal_density_diffrn 1.594
_refine_ls_R_factor_obs 0.0342
_refine_ls_wR_factor_obs 0.0260
_cod_database_code 4020866

loop_
_symmetry_equiv_pos_as_xyz
x,y,z
-x,-y,-z

loop_
_atom_site_aniso_label
_atom_site_aniso_U_11
_atom_site_aniso_U_22
_atom_site_aniso_U_33
_atom_site_aniso_U_12
_atom_site_aniso_U_13
_atom_site_aniso_U_23
Se(1) 0.0546(3) 0.0441(2) 0.0509(2) 0.0159(2) 0.0179(2) 0.0216(2)
Se(2) 0.0713(3) 0.0492(2) 0.0462(2) 0.0223(2) 0.0088(2) 0.0251(2)
C(1) 0.046(2) 0.043(2) 0.043(2) 0.022(2) 0.015(2) 0.020(2)
C(2) 0.045(2) 0.047(2) 0.049(2) 0.020(2) 0.009(2) 0.016(2)
C(3) 0.066(3) 0.056(2) 0.040(2) 0.032(2) 0.007(2) 0.020(2)
C(4) 0.063(3) 0.052(2) 0.042(2) 0.030(2) 0.018(2) 0.026(2)
C(5) 0.052(2) 0.040(2) 0.038(2) 0.024(2) 0.016(2) 0.020(2)
C(6) 0.060(2) 0.047(2) 0.043(2) 0.024(2) 0.023(2) 0.025(2)
C(7) 0.050(2) 0.034(2) 0.042(2) 0.018(2) 0.016(2) 0.015(2)
C(8) 0.055(2) 0.043(2) 0.052(2) 0.016(2) 0.020(2) 0.023(2)
C(9) 0.044(2) 0.043(2) 0.068(3) 0.007(2) 0.015(2) 0.020(2)
C(10) 0.053(2) 0.046(2) 0.047(2) 0.016(2) -0.001(2) 0.015(2)
C(11) 0.051(2) 0.039(2) 0.043(2) 0.018(2) 0.012(2) 0.018(2)
C(12) 0.045(2) 0.032(2) 0.036(2) 0.016(2) 0.011(2) 0.013(2)
C(13) 0.052(2) 0.042(2) 0.038(2) 0.019(2) 0.015(2) 0.022(2)
C(14) 0.046(2) 0.035(2) 0.038(2) 0.019(2) 0.012(2) 0.015(2)
C(15) 0.041(2) 0.049(2) 0.045(2) 0.023(2) 0.009(2) 0.019(2)
C(16) 0.066(3) 0.055(2) 0.060(3) 0.029(2) 0.027(2) 0.030(2)
C(17) 0.079(3) 0.052(3) 0.083(3) 0.035(2) 0.018(3) 0.028(2)
C(18) 0.082(3) 0.065(3) 0.059(3) 0.043(3) 0.008(2) 0.010(2)
C(19) 0.109(4) 0.087(3) 0.049(3) 0.061(3) 0.031(2) 0.034(2)
C(20) 0.077(3) 0.061(3) 0.053(2) 0.040(2) 0.022(2) 0.031(2)
C(21) 0.050(2) 0.051(2) 0.039(2) 0.017(2) 0.011(2) 0.026(2)
C(22) 0.060(3) 0.083(3) 0.061(3) 0.031(3) 0.001(2) 0.026(2)
C(23) 0.106(4) 0.096(4) 0.085(4) 0.069(4) 0.032(3) 0.031(3)
C(24) 0.118(5) 0.065(3) 0.062(3) 0.043(3) 0.030(3) 0.016(3)
C(25) 0.079(3) 0.065(3) 0.047(3) 0.012(3) 0.005(2) 0.015(2)
C(26) 0.054(2) 0.069(3) 0.049(2) 0.020(2) 0.010(2) 0.027(2)

loop_
_atom_site_label
_atom_site_fract_x
_atom_site_fract_y
_atom_site_fract_z
_atom_site_U_iso_or_equiv
_atom_site_thermal_displace_type
_atom_site_calc_flag
_atom_site_calc_attached_atom
_atom_site_occupancy
_atom_site_refinement_flags
Se(1) 0.17871(4) 0.45828(4) 0.18717(4) 0.0507(1) Uani d . 1.00 .
Se(2) 0.68485(4) 0.66264(4) 0.51316(4) 0.0555(1) Uani d . 1.00 .
C(1) 0.2558(3) 0.5314(3) 0.0565(4) 0.043(1) Uani d . 1.00 .
C(2) 0.1670(3) 0.5013(3) -0.0730(4) 0.049(1) Uani d . 1.00 .
C(3) 0.2186(4) 0.5471(4) -0.1770(4) 0.053(1) Uani d . 1.00 .
C(4) 0.3536(4) 0.6232(4) -0.1478(4) 0.049(1) Uani d . 1.00 .
C(5) 0.4511(4) 0.6572(3) -0.0152(4) 0.041(1) Uani d . 1.00 .
C(6) 0.5927(4) 0.7336(3) 0.0166(4) 0.047(1) Uani d . 1.00 .
C(7) 0.6889(4) 0.7608(3) 0.1433(4) 0.042(1) Uani d . 1.00 .
C(8) 0.8326(4) 0.8336(3) 0.1705(4) 0.050(1) Uani d . 1.00 .
C(9) 0.9249(4) 0.8571(4) 0.2925(5) 0.056(1) Uani d . 1.00 .
C(10) 0.8768(4) 0.8075(4) 0.3952(4) 0.053(1) Uani d . 1.00 .
C(11) 0.7401(4) 0.7383(3) 0.3750(4) 0.045(1) Uani d . 1.00 .
C(12) 0.6391(3) 0.7123(3) 0.2488(3) 0.0384(9) Uani d . 1.00 .
C(13) 0.4971(4) 0.6387(3) 0.2195(4) 0.043(1) Uani d . 1.00 .
C(14) 0.4008(3) 0.6089(3) 0.0905(4) 0.0393(10) Uani d . 1.00 .
C(15) 0.1970(3) 0.6250(3) 0.3571(4) 0.045(1) Uani d . 1.00 .
C(16) 0.2405(4) 0.7519(4) 0.3570(4) 0.057(1) Uani d . 1.00 .
C(17) 0.2515(4) 0.8668(4) 0.4848(5) 0.070(1) Uani d . 1.00 .
C(18) 0.2167(4) 0.8556(4) 0.6091(5) 0.072(2) Uani d . 1.00 .
C(19) 0.1715(5) 0.7289(5) 0.6074(4) 0.074(2) Uani d . 1.00 .
C(20) 0.1616(4) 0.6138(4) 0.4810(4) 0.058(1) Uani d . 1.00 .
C(21) 0.6945(4) 0.8283(3) 0.6797(4) 0.045(1) Uani d . 1.00 .
C(22) 0.5829(4) 0.8649(4) 0.6825(5) 0.071(1) Uani d . 1.00 .
C(23) 0.5918(5) 0.9837(5) 0.8034(6) 0.090(2) Uani d . 1.00 .
C(24) 0.7098(6) 1.0641(5) 0.9187(5) 0.084(2) Uani d . 1.00 .
C(25) 0.8182(5) 1.0289(4) 0.9182(4) 0.074(1) Uani d . 1.00 .
C(26) 0.8124(4) 0.9100(4) 0.7976(4) 0.059(1) Uani d . 1.00 .
H(1) 0.0679 0.4477 -0.0982 0.0380 Uiso calc . 1.00 .
H(2) 0.1521 0.5213 -0.2752 0.0628 Uiso calc . 1.00 .
H(3) 0.3955 0.6593 -0.2133 0.0380 Uiso calc . 1.00 .
H(4) 0.6268 0.7550 -0.0615 0.0380 Uiso calc . 1.00 .
H(5) 0.8666 0.8665 0.0995 0.0380 Uiso calc . 1.00 .
H(6) 1.0234 0.9083 0.3114 0.0380 Uiso calc . 1.00 .
H(7) 0.9520 0.8273 0.4765 0.0380 Uiso calc . 1.00 .
H(8) 0.4640 0.6107 0.2937 0.0380 Uiso calc . 1.00 .
H(9) 0.2746 0.7579 0.2695 0.0380 Uiso calc . 1.00 .
H(10) 0.2861 0.9606 0.4861 0.0827 Uiso calc . 1.00 .
H(11) 0.2370 0.9368 0.7070 0.0380 Uiso calc . 1.00 .
H(12) 0.1370 0.7180 0.6912 0.0380 Uiso calc . 1.00 .
H(13) 0.1473 0.5307 0.4924 0.0380 Uiso calc . 1.00 .
H(14) 0.4980 0.8104 0.5991 0.0380 Uiso calc . 1.00 .
H(15) 0.5102 1.0109 0.8059 0.1078 Uiso calc . 1.00 .
H(16) 0.7109 1.1462 1.0018 0.0380 Uiso calc . 1.00 .
H(17) 0.9100 1.0943 1.0107 0.0881 Uiso calc . 1.00 .
H(18) 0.8954 0.8878 0.7962 0.0380 Uiso calc . 1.00 .

loop_
_geom_bond_atom_site_label_1
_geom_bond_atom_site_label_2
_geom_bond_distance
_geom_bond_site_symmetry_1
_geom_bond_site_symmetry_2
_geom_bond_publ_flag
Se(1) C(1) 1.923(3) 1_555 1_555 yes
Se(1) C(15) 1.923(3) 1_555 1_555 yes
Se(2) C(11) 1.943(3) 1_555 1_555 yes
Se(2) C(21) 1.931(3) 1_555 1_555 yes
C(1) C(2) 1.364(4) 1_555 1_555 yes
C(1) C(14) 1.422(4) 1_555 1_555 yes
C(2) C(3) 1.416(4) 1_555 1_555 yes
C(3) C(4) 1.337(4) 1_555 1_555 yes
C(4) C(5) 1.421(4) 1_555 1_555 yes
C(5) C(6) 1.393(4) 1_555 1_555 yes
C(5) C(14) 1.442(4) 1_555 1_555 yes
C(6) C(7) 1.398(4) 1_555 1_555 yes
C(7) C(8) 1.411(4) 1_555 1_555 yes
C(7) C(12) 1.440(4) 1_555 1_555 yes
C(8) C(9) 1.356(5) 1_555 1_555 yes
C(9) C(10) 1.417(5) 1_555 1_555 yes
C(10) C(11) 1.351(4) 1_555 1_555 yes
C(11) C(12) 1.429(4) 1_555 1_555 yes
C(12) C(13) 1.394(4) 1_555 1_555 yes
C(13) C(14) 1.404(4) 1_555 1_555 yes
C(15) C(16) 1.387(4) 1_555 1_555 yes
C(15) C(20) 1.364(4) 1_555 1_555 yes
C(16) C(17) 1.383(5) 1_555 1_555 yes
C(17) C(18) 1.365(5) 1_555 1_555 yes
C(18) C(19) 1.375(5) 1_555 1_555 yes
C(19) C(20) 1.381(5) 1_555 1_555 yes
C(21) C(22) 1.382(5) 1_555 1_555 yes
C(21) C(26) 1.372(4) 1_555 1_555 yes
C(22) C(23) 1.383(6) 1_555 1_555 yes
C(23) C(24) 1.359(6) 1_555 1_555 yes
C(24) C(25) 1.340(6) 1_555 1_555 yes
C(25) C(26) 1.395(5) 1_555 1_555 yes
